data_2104003
loop_
_publ_author_name
'Blockhuys, Frank'
'Vande Velde, Christophe M. L.'
'Maes, Stefan T.'
'Peten, Carl'
'Geise, Herman J.'
'Van Alsenoy, Christian'
'Lenstra, Albert T. H.'

_publ_section_title
;
 Molecular and crystal properties of
 <i>E</i>-1,2-bis(3-methoxy-2-thienyl)ethene: static disorder in the
 crystal
;
_journal_issue 6
_journal_name_full 'Acta Crystallographica Section B'
_journal_page_first 770
_journal_page_last 778
_journal_paper_doi 10.1107/S0108768103021013
_journal_volume 59
_journal_year 2003
_chemical_formula_moiety 'C12 H12 O2 S2'
_chemical_formula_sum 'C12 H12 O2 S2'
_chemical_formula_weight 252.34
_chemical_melting_point 395.1(10)
_chemical_name_common BMTE
_chemical_name_systematic
;
E-1,2-bis(3-methoxy-2-thienyl)ethene
;
_space_group_IT_number 61
_symmetry_cell_setting orthorhombic
_symmetry_space_group_name_Hall '-P 2ac 2ab'
_symmetry_space_group_name_H-M 'P b c a'
_atom_sites_solution_hydrogens geom
_atom_sites_solution_primary direct
_atom_sites_solution_secondary difmap
_audit_creation_method SHELXL-97
_cell_angle_alpha 90.000(2)
_cell_angle_beta 90.000(2)
_cell_angle_gamma 90.000(2)
_cell_formula_units_Z 4
_cell_length_a 7.7900(10)
_cell_length_b 11.604(2)
_cell_length_c 13.185(2)
_cell_measurement_reflns_used 25
_cell_measurement_temperature 123(2)
_cell_measurement_theta_max 21
_cell_measurement_theta_min 11
_cell_volume 1191.9(3)
_computing_cell_refinement 'CAD4 Express (Enraf Nonius, 1994)'
_computing_data_collection 'CAD4 Express (Enraf Nonius, 1994)'
_computing_data_reduction 'XCAD4 (Harms & Wocadlo, 1995)'
_computing_molecular_graphics 'PLATON (Spek, 2003)'
_computing_structure_refinement 'SHELXL-97 (Sheldrick, 1997)'
_computing_structure_solution 'MolEN (Fair, 1990)'
_diffrn_ambient_temperature 123(2)
_diffrn_measured_fraction_theta_full 0.997
_diffrn_measured_fraction_theta_max 0.997
_diffrn_measurement_device_type 'Enraf-Nonius CAD4'
_diffrn_measurement_method 'non-profiled \w/2\q scans'
_diffrn_radiation_monochromator graphite
_diffrn_radiation_source 'fine-focus sealed tube'
_diffrn_radiation_type MoK\a
_diffrn_radiation_wavelength 0.71073
_diffrn_reflns_av_R_equivalents 0.0000
_diffrn_reflns_av_sigmaI/netI 0.0230
_diffrn_reflns_limit_h_max 15
_diffrn_reflns_limit_h_min 0
_diffrn_reflns_limit_k_max 22
_diffrn_reflns_limit_k_min 0
_diffrn_reflns_limit_l_max 26
_diffrn_reflns_limit_l_min 0
_diffrn_reflns_number 4890
_diffrn_reflns_theta_full 44.91
_diffrn_reflns_theta_max 44.91
_diffrn_reflns_theta_min 3.09
_diffrn_standards_decay_% 2
_diffrn_standards_interval_time 120
_diffrn_standards_number 3
_exptl_absorpt_coefficient_mu 0.428
_exptl_absorpt_correction_type none
_exptl_crystal_colour red-brown
_exptl_crystal_density_diffrn 1.406
_exptl_crystal_density_method 'not measured'
_exptl_crystal_description octahedral
_exptl_crystal_F_000 528
_exptl_crystal_size_max 0.3
_exptl_crystal_size_mid 0.3
_exptl_crystal_size_min 0.3
_refine_diff_density_max 0.479
_refine_diff_density_min -0.335
_refine_ls_extinction_method none
_refine_ls_goodness_of_fit_ref 1.053
_refine_ls_hydrogen_treatment mixed
_refine_ls_matrix_type full
_refine_ls_number_parameters 123
_refine_ls_number_reflns 4890
_refine_ls_number_restraints 19
_refine_ls_restrained_S_all 1.055
_refine_ls_R_factor_all 0.0754
_refine_ls_R_factor_gt 0.0379
_refine_ls_shift/su_max 0.001
_refine_ls_shift/su_mean 0.000
_refine_ls_structure_factor_coef Fsqd
_refine_ls_weighting_details 'calc w=1/[\s^2^(Fo^2^)+(0.0516P)^2^+0.0890P] where P=(Fo^2^+2Fc^2^)/3'
_refine_ls_weighting_scheme calc
_refine_ls_wR_factor_gt 0.0949
_refine_ls_wR_factor_ref 0.1084
_reflns_number_gt 3286
_reflns_number_total 4890
_reflns_threshold_expression >2sigma(I)
_cod_data_source_file bm5001.cif
_cod_data_source_block bith123dis
_cod_depositor_comments
;
The following automatic conversions were performed:

'_chemical_melting_point' value '121-123\%C' was changed to
'395.1(10)' - it was converted from degrees Celsius(C) to Kelvins(K),
the average value was taken and precision was estimated.

Automatic conversion script
Id: cif_fix_values 1646 2011-03-28 12:23:43Z adriana 
;
_cod_original_sg_symbol_H-M Pbca
_cod_database_code 2104003

loop_
_symmetry_equiv_pos_as_xyz
'x, y, z'
'-x+1/2, -y, z+1/2'
'-x, y+1/2, -z+1/2'
'x+1/2, -y+1/2, -z'
'-x, -y, -z'
'x-1/2, y, -z-1/2'
'x, -y-1/2, z-1/2'
'-x-1/2, y-1/2, z'

loop_
_atom_site_label
_atom_site_fract_x
_atom_site_fract_y
_atom_site_fract_z
_atom_site_U_iso_or_equiv
_atom_site_adp_type
_atom_site_calc_flag
_atom_site_refinement_flags
_atom_site_occupancy
_atom_site_disorder_assembly
_atom_site_disorder_group
_atom_site_type_symbol
S1 0.66954(3) 0.21881(2) 0.444444(16) 0.02691(6) Uani d PD 0.9701(9) A 1 S
C5 0.72936(14) 0.27164(9) 0.32779(8) 0.0280(2) Uani d PD 0.9701(9) A 1 C
C4 0.69162(14) 0.19722(9) 0.25117(7) 0.02339(15) Uani d PD 0.9701(9) A 1 C
C3 0.61072(9) 0.09536(5) 0.28802(5) 0.01929(10) Uani d PD 0.9701(9) A 1 C
C2 0.58861(8) 0.09310(6) 0.39194(5) 0.01897(10) Uani d PD 0.9701(9) A 1 C
C6 0.50978(9) 0.00157(6) 0.44918(5) 0.01969(10) Uani d PD 0.9701(9) . 1 C
O8 0.55775(9) 0.00365(5) 0.23223(4) 0.02811(12) Uani d PD 0.9701(9) A 1 O
C9 0.55760(11) 0.01859(8) 0.12474(6) 0.02716(14) Uani d PD 0.9701(9) A 1 C
H1C5 0.7877(17) 0.3463(11) 0.3225(10) 0.040(3) Uiso d P 0.9701(9) A 1 H
H1C4 0.7107(15) 0.2133(9) 0.1819(10) 0.026(3) Uiso d P 0.9701(9) A 1 H
H1C6 0.4668(13) -0.0624(10) 0.4096(10) 0.026(3) Uiso d P 0.9701(9) A 1 H
H1C9 0.6720(15) 0.0372(11) 0.1002(11) 0.036(3) Uiso d P 0.9701(9) A 1 H
H2C9 0.4751(17) 0.0801(12) 0.1053(11) 0.044(4) Uiso d P 0.9701(9) A 1 H
H3C9 0.5151(17) -0.0558(12) 0.0993(12) 0.047(4) Uiso d P 0.9701(9) A 1 H
S21 0.7071(11) 0.2512(8) 0.4519(6) 0.02691(6) Uani d PD 0.0299(9) A 2 S
C25 0.757(7) 0.264(4) 0.3242(16) 0.0280(2) Uani d PD 0.0299(9) A 2 C
H25 0.8363 0.3168 0.2997 0.034 Uiso calc PR 0.0299(9) A 2 H
C24 0.668(6) 0.190(3) 0.2630(17) 0.02339(15) Uani d PD 0.0299(9) A 2 C
H24 0.6528 0.1977 0.1934 0.028 Uiso calc PR 0.0299(9) A 2 H
C23 0.603(3) 0.0971(15) 0.3270(12) 0.01929(10) Uani d PD 0.0299(9) A 2 C
C22 0.601(3) 0.1231(14) 0.4248(12) 0.01897(10) Uani d PD 0.0299(9) A 2 C
C26 0.5375(18) 0.0480(16) 0.5059(11) 0.01969(10) Uani d PD 0.0299(9) . 2 C
H26 0.5536 0.0732 0.5722 0.024 Uiso calc PR 0.0299(9) A 2 H
O28 0.534(3) 0.0081(15) 0.2731(13) 0.02811(12) Uani d PD 0.0299(9) A 2 O
C29 0.558(4) 0.003(2) 0.1673(15) 0.02716(14) Uani d PD 0.0299(9) A 2 C
H29A 0.5118 -0.0684 0.1420 0.041 Uiso calc PR 0.0299(9) A 2 H
H29B 0.6785 0.0064 0.1523 0.041 Uiso calc PR 0.0299(9) A 2 H
H29C 0.5004 0.0663 0.1357 0.041 Uiso calc PR 0.0299(9) A 2 H

loop_
_atom_site_aniso_label
_atom_site_aniso_U_11
_atom_site_aniso_U_22
_atom_site_aniso_U_33
_atom_site_aniso_U_12
_atom_site_aniso_U_13
_atom_site_aniso_U_23
S1 0.03485(11) 0.02049(9) 0.02539(9) -0.00346(7) 0.00349(7) -0.00401(6)
C5 0.0316(6) 0.0204(3) 0.0319(3) -0.0039(4) 0.0027(3) 0.0018(2)
C4 0.0251(4) 0.0208(3) 0.0243(3) -0.0015(2) 0.0015(3) 0.0056(2)
C3 0.0209(2) 0.0175(2) 0.0194(2) 0.00061(19) -0.0016(2) 0.00302(19)
C2 0.0194(2) 0.0174(2) 0.0201(2) 0.00110(19) 0.0010(2) 0.00101(18)
C6 0.0196(2) 0.0191(2) 0.0204(2) 0.00111(19) 0.0010(2) 0.00178(19)
O8 0.0438(3) 0.0219(2) 0.0186(2) -0.0071(2) -0.0047(2) 0.00211(17)
C9 0.0302(3) 0.0327(4) 0.0186(3) -0.0022(3) 0.0008(2) 0.0001(2)
S21 0.03485(11) 0.02049(9) 0.02539(9) -0.00346(7) 0.00349(7) -0.00401(6)
C25 0.0316(6) 0.0204(3) 0.0319(3) -0.0039(4) 0.0027(3) 0.0018(2)
C24 0.0251(4) 0.0208(3) 0.0243(3) -0.0015(2) 0.0015(3) 0.0056(2)
C23 0.0209(2) 0.0175(2) 0.0194(2) 0.00061(19) -0.0016(2) 0.00302(19)
C22 0.0194(2) 0.0174(2) 0.0201(2) 0.00110(19) 0.0010(2) 0.00101(18)
C26 0.0196(2) 0.0191(2) 0.0204(2) 0.00111(19) 0.0010(2) 0.00178(19)
O28 0.0438(3) 0.0219(2) 0.0186(2) -0.0071(2) -0.0047(2) 0.00211(17)
C29 0.0302(3) 0.0327(4) 0.0186(3) -0.0022(3) 0.0008(2) 0.0001(2)

loop_
_atom_type_symbol
_atom_type_description
_atom_type_scat_dispersion_real
_atom_type_scat_dispersion_imag
_atom_type_scat_source
C C 0.0033 0.0016 'International Tables Vol C Tables 4.2.6.8 and 6.1.1.4'
H H 0.0000 0.0000 'International Tables Vol C Tables 4.2.6.8 and 6.1.1.4'
O O 0.0106 0.0060 'International Tables Vol C Tables 4.2.6.8 and 6.1.1.4'
S S 0.1246 0.1234 'International Tables Vol C Tables 4.2.6.8 and 6.1.1.4'

loop_
_geom_angle_atom_site_label_1
_geom_angle_atom_site_label_2
_geom_angle_atom_site_label_3
_geom_angle_site_symmetry_1
_geom_angle
C5 S1 C2 . 92.37(4)
C4 C5 S1 . 112.27(7)
C5 C4 C3 . 111.64(8)
O8 C3 C2 . 118.99(6)
O8 C3 C4 . 126.85(7)
C2 C3 C4 . 114.15(7)
C3 C2 C6 . 125.94(6)
C3 C2 S1 . 109.56(5)
C6 C2 S1 . 124.50(5)
C6 C6 C2 5_656 126.04(8)
C3 O8 C9 . 116.29(6)
C22 S21 C25 . 88.8(10)
C24 C25 S21 . 114.2(17)
C25 C24 C23 . 107.3(18)
C22 C23 O28 . 132.4(16)
C22 C23 C24 . 113.4(14)
O28 C23 C24 . 113.4(15)
C23 C22 C26 . 125.4(14)
C23 C22 S21 . 112.9(11)
C26 C22 S21 . 121.3(12)
C26 C26 C22 5_656 126.1(19)
C23 O28 C29 . 119.7(17)

loop_
_geom_bond_atom_site_label_1
_geom_bond_atom_site_label_2
_geom_bond_site_symmetry_2
_geom_bond_distance
S1 C5 . 1.7200(10)
S1 C2 . 1.7334(7)
C5 C4 . 1.3612(12)
C4 C3 . 1.4249(10)
C3 O8 . 1.3579(9)
C3 C2 . 1.3812(10)
C2 C6 . 1.4404(9)
C6 C6 5_656 1.3493(13)
O8 C9 . 1.4278(9)
S21 C22 . 1.737(14)
S21 C25 . 1.733(18)
C25 C24 . 1.362(18)
C24 C23 . 1.462(17)
C23 C22 . 1.324(15)
C23 O28 . 1.365(15)
C22 C26 . 1.466(15)
C26 C26 5_656 1.27(3)
O28 C29 . 1.408(17)
